data_4347816
loop_
_publ_author_name
'Xiang, Jing'
'Wang, Qian'
'Yiu, Shek-Man'
'Man, Wai-Lun'
'Kwong, Hoi-Ki'
'Lau, Tai-Chu'

_publ_section_title
;
 Aerobic Oxidation of an Osmium(III) N-Hydroxyguanidine Complex To Give
 Nitric Oxide.
;
_journal_issue 10
_journal_name_full 'Inorganic chemistry'
_journal_page_first 5056
_journal_page_last 5061
_journal_paper_doi 10.1021/acs.inorgchem.6b00652
_journal_volume 55
_journal_year 2016
_chemical_formula_moiety 'C17 H11 N6 O3 Os, 2(C24 H20 P), 4.5(O)'
_chemical_formula_sum 'C65 H60 N6 O7.5 Os P2'
_chemical_formula_weight 1297.33
_space_group_crystal_system triclinic
_space_group_IT_number 2
_space_group_name_Hall '-P 1'
_space_group_name_H-M_alt 'P -1'
_atom_sites_solution_hydrogens geom
_atom_sites_solution_primary direct
_atom_sites_solution_secondary difmap
_audit_creation_date
;
'Fri Sep 11 12:29:48 2009'
;
_audit_creation_method
;
CrysAlisPro, Oxford Diffraction Ltd.,
Version 1.171.33.41 (release 06-05-2009 CrysAlis171 .NET)
(compiled May  6 2009,17:20:42)
;
_cell_angle_alpha 97.1632(13)
_cell_angle_beta 94.7788(14)
_cell_angle_gamma 106.9658(15)
_cell_formula_units_Z 2
_cell_length_a 10.8363(2)
_cell_length_b 16.4986(2)
_cell_length_c 18.6208(3)
_cell_measurement_reflns_used 27706
_cell_measurement_temperature 293(2)
_cell_measurement_theta_max 71.1374
_cell_measurement_theta_min 3.4230
_cell_volume 3134.13(9)
_computing_cell_refinement
;
CrysAlisPro, Oxford Diffraction Ltd.,
Version 1.171.33.41 (release 06-05-2009 CrysAlis171 .NET)
(compiled May  6 2009,17:20:42)
;
_computing_data_collection
;
CrysAlisPro, Oxford Diffraction Ltd.,
Version 1.171.33.41 (release 06-05-2009 CrysAlis171 .NET)
(compiled May  6 2009,17:20:42)
;
_computing_data_reduction
;
CrysAlisPro, Oxford Diffraction Ltd.,
Version 1.171.33.41 (release 06-05-2009 CrysAlis171 .NET)
(compiled May  6 2009,17:20:42)
;
_computing_molecular_graphics 'Olex2 (Dolomanov et al., 2009)'
_computing_publication_material 'Olex2 (Dolomanov et al., 2009)'
_computing_structure_refinement 'XL (Sheldrick, 2008)'
_computing_structure_solution 'SHELXS-97 (Sheldrick, 1990)'
_diffrn_ambient_temperature 293(2)
_diffrn_detector_area_resol_mean 16.1270
_diffrn_measured_fraction_theta_full 0.997
_diffrn_measured_fraction_theta_max 0.997
_diffrn_measurement_details
;
#__ type_ start__ end____ width___ exp.time_
  1 omega  -73.00  -44.00   1.0000   12.0000
omega____ theta____ kappa____ phi______ frames
    -      -39.7986  125.0000 -120.0000 29

#__ type_ start__ end____ width___ exp.time_
  2 omega  -30.00   70.00   1.0000   12.0000
omega____ theta____ kappa____ phi______ frames
    -       39.7986  -77.0000 -180.0000 100

#__ type_ start__ end____ width___ exp.time_
  3 omega    9.00   98.00   1.0000   12.0000
omega____ theta____ kappa____ phi______ frames
    -       39.7986   79.0000  -48.0000 89

#__ type_ start__ end____ width___ exp.time_
  4 omega  -33.00    7.00   1.0000   12.0000
omega____ theta____ kappa____ phi______ frames
    -       39.7986  -37.0000   30.0000 40

#__ type_ start__ end____ width___ exp.time_
  5 omega  -97.00    6.00   1.0000   48.0000
omega____ theta____ kappa____ phi______ frames
    -      -64.0000   25.0000    0.0000 103

#__ type_ start__ end____ width___ exp.time_
  6 omega  -96.00  -53.00   1.0000   48.0000
omega____ theta____ kappa____ phi______ frames
    -      -64.0000  179.0000   90.0000 43

#__ type_ start__ end____ width___ exp.time_
  7 omega -103.00  -43.00   1.0000   48.0000
omega____ theta____ kappa____ phi______ frames
    -      -64.0000  -77.0000   27.0000 60

#__ type_ start__ end____ width___ exp.time_
  8 omega  -81.00    0.00   1.0000   48.0000
omega____ theta____ kappa____ phi______ frames
    -      -64.0000   50.0000  150.0000 81

#__ type_ start__ end____ width___ exp.time_
  9 omega -113.00  -44.00   1.0000   48.0000
omega____ theta____ kappa____ phi______ frames
    -      -64.0000  111.0000   90.0000 69

#__ type_ start__ end____ width___ exp.time_
 10 omega   73.00  102.00   1.0000   48.0000
omega____ theta____ kappa____ phi______ frames
    -      109.0296  -92.0000  -43.0000 29

#__ type_ start__ end____ width___ exp.time_
 11 omega   87.00  170.00   1.0000   48.0000
omega____ theta____ kappa____ phi______ frames
    -      109.0296   50.0000  -90.0000 83

#__ type_ start__ end____ width___ exp.time_
 12 omega   40.00  121.00   1.0000   48.0000
omega____ theta____ kappa____ phi______ frames
    -      109.0296  -50.0000 -180.0000 81

#__ type_ start__ end____ width___ exp.time_
 13 omega   41.00  130.00   1.0000   48.0000
omega____ theta____ kappa____ phi______ frames
    -      109.0296  -90.0000 -161.0000 89

#__ type_ start__ end____ width___ exp.time_
 14 omega   56.00  127.00   1.0000   48.0000
omega____ theta____ kappa____ phi______ frames
    -      109.0296  -50.0000  -60.0000 71

#__ type_ start__ end____ width___ exp.time_
 15 omega   72.00  100.00   1.0000   48.0000
omega____ theta____ kappa____ phi______ frames
    -      109.0296  -90.0000  171.0000 28

#__ type_ start__ end____ width___ exp.time_
 16 omega   85.00  147.00   1.0000   48.0000
omega____ theta____ kappa____ phi______ frames
    -      109.0296  -92.0000   95.0000 62

#__ type_ start__ end____ width___ exp.time_
 17 omega   78.00  142.00   1.0000   48.0000
omega____ theta____ kappa____ phi______ frames
    -      109.0296  -25.0000   60.0000 64

#__ type_ start__ end____ width___ exp.time_
 18 omega  121.00  172.00   1.0000   48.0000
omega____ theta____ kappa____ phi______ frames
    -      109.0296    0.0000 -120.0000 51

#__ type_ start__ end____ width___ exp.time_
 19 omega   42.00   71.00   1.0000   48.0000
omega____ theta____ kappa____ phi______ frames
    -      109.0296  -90.0000  171.0000 29

#__ type_ start__ end____ width___ exp.time_
 20 omega   36.00  143.00   1.0000   48.0000
omega____ theta____ kappa____ phi______ frames
    -      109.0296  -25.0000 -120.0000 107

#__ type_ start__ end____ width___ exp.time_
 21 omega  141.00  170.00   1.0000   48.0000
omega____ theta____ kappa____ phi______ frames
    -      109.0296   50.0000   90.0000 29

#__ type_ start__ end____ width___ exp.time_
 22 omega   87.00  129.00   1.0000   48.0000
omega____ theta____ kappa____ phi______ frames
    -      109.0296   50.0000   90.0000 42

#__ type_ start__ end____ width___ exp.time_
 23 omega   37.00  107.00   1.0000   48.0000
omega____ theta____ kappa____ phi______ frames
    -      109.0296  -92.0000  -25.0000 70

#__ type_ start__ end____ width___ exp.time_
 24 omega   86.00  114.00   1.0000   48.0000
omega____ theta____ kappa____ phi______ frames
    -      109.0296  -92.0000  -83.0000 28

#__ type_ start__ end____ width___ exp.time_
 25 omega   53.00  124.00   1.0000   48.0000
omega____ theta____ kappa____ phi______ frames
    -      109.0296  -50.0000    0.0000 71

#__ type_ start__ end____ width___ exp.time_
 26 omega   87.00  128.00   1.0000   48.0000
omega____ theta____ kappa____ phi______ frames
    -      109.0296   50.0000  150.0000 41

#__ type_ start__ end____ width___ exp.time_
 27 omega   74.00  103.00   1.0000   48.0000
omega____ theta____ kappa____ phi______ frames
    -      109.0296  -92.0000  106.0000 29

#__ type_ start__ end____ width___ exp.time_
 28 omega   76.00  147.00   1.0000   48.0000
omega____ theta____ kappa____ phi______ frames
    -      109.0296  -92.0000   15.0000 71

#__ type_ start__ end____ width___ exp.time_
 29 omega   10.00  110.00   1.0000   12.0000
omega____ theta____ kappa____ phi______ frames
    -       39.7986   77.0000 -120.0000 100

#__ type_ start__ end____ width___ exp.time_
 30 omega   10.00  110.00   1.0000   12.0000
omega____ theta____ kappa____ phi______ frames
    -       39.7986   77.0000  150.0000 100

#__ type_ start__ end____ width___ exp.time_
 31 omega   10.00  110.00   1.0000   12.0000
omega____ theta____ kappa____ phi______ frames
    -       39.7986   77.0000   60.0000 100

#__ type_ start__ end____ width___ exp.time_
 32 omega -135.00  -33.00   1.0000   48.0000
omega____ theta____ kappa____ phi______ frames
    -      -64.0000  -79.0000 -151.0000 102

#__ type_ start__ end____ width___ exp.time_
 33 omega -134.00  -34.00   1.0000   48.0000
omega____ theta____ kappa____ phi______ frames
    -      -64.0000  -77.0000  -48.0000 100

#__ type_ start__ end____ width___ exp.time_
 34 omega   87.00  178.00   1.0000   48.0000
omega____ theta____ kappa____ phi______ frames
    -      109.0296   50.0000   60.0000 91

#__ type_ start__ end____ width___ exp.time_
 35 omega   75.00  178.00   1.0000   48.0000
omega____ theta____ kappa____ phi______ frames
    -      109.0296   25.0000    0.0000 103
;
_diffrn_measurement_device_type 'Xcalibur, Sapphire3, Gemini ultra'
_diffrn_measurement_method '\w scans'
_diffrn_orient_matrix_UB_11 0.1369669208
_diffrn_orient_matrix_UB_12 -0.0073650606
_diffrn_orient_matrix_UB_13 0.0190570359
_diffrn_orient_matrix_UB_21 -0.0360879308
_diffrn_orient_matrix_UB_22 -0.0243881605
_diffrn_orient_matrix_UB_23 0.0744120845
_diffrn_orient_matrix_UB_31 -0.0488458267
_diffrn_orient_matrix_UB_32 -0.0954742986
_diffrn_orient_matrix_UB_33 -0.0340828641
_diffrn_radiation_monochromator mirror
_diffrn_radiation_type CuK\a
_diffrn_radiation_wavelength 1.54178
_diffrn_reflns_av_R_equivalents 0.0212
_diffrn_reflns_av_unetI/netI 0.0308
_diffrn_reflns_limit_h_max 13
_diffrn_reflns_limit_h_min -13
_diffrn_reflns_limit_k_max 18
_diffrn_reflns_limit_k_min -20
_diffrn_reflns_limit_l_max 22
_diffrn_reflns_limit_l_min -22
_diffrn_reflns_number 34066
_diffrn_reflns_theta_full 67.00
_diffrn_reflns_theta_max 67.00
_diffrn_reflns_theta_min 3.42
_diffrn_source 'Enhance Ultra (Cu) X-ray Source'
_exptl_absorpt_coefficient_mu 4.784
_exptl_absorpt_correction_T_max 1.00000
_exptl_absorpt_correction_T_min 0.34734
_exptl_absorpt_correction_type multi-scan
_exptl_absorpt_process_details
;
CrysAlisPro, Oxford Diffraction Ltd.,
Version 1.171.33.41 (release 06-05-2009 CrysAlis171 .NET)
(compiled May  6 2009,17:20:42)
Empirical absorption correction using spherical harmonics,
 implemented in SCALE3 ABSPACK scaling algorithm.
;
_exptl_crystal_colour green
_exptl_crystal_density_diffrn 1.375
_exptl_crystal_density_method 'not measured'
_exptl_crystal_description block
_exptl_crystal_F_000 1316
_exptl_crystal_size_max 0.23
_exptl_crystal_size_mid 0.14
_exptl_crystal_size_min 0.04
_refine_diff_density_max 1.263
_refine_diff_density_min -0.749
_refine_diff_density_rms 0.102
_refine_ls_extinction_method none
_refine_ls_goodness_of_fit_ref 1.105
_refine_ls_hydrogen_treatment constr
_refine_ls_matrix_type full
_refine_ls_number_parameters 723
_refine_ls_number_reflns 11144
_refine_ls_number_restraints 0
_refine_ls_restrained_S_all 1.105
_refine_ls_R_factor_all 0.0393
_refine_ls_R_factor_gt 0.0363
_refine_ls_shift/su_max 0.004
_refine_ls_shift/su_mean 0.000
_refine_ls_structure_factor_coef Fsqd
_refine_ls_weighting_details 'calc w=1/[\s^2^(Fo^2^)+(0.0774P)^2^+1.4544P] where P=(Fo^2^+2Fc^2^)/3'
_refine_ls_weighting_scheme calc
_refine_ls_wR_factor_gt 0.1107
_refine_ls_wR_factor_ref 0.1125
_reflns_number_gt 10237
_reflns_number_total 11144
_reflns_threshold_expression >2sigma(I)
_cod_data_source_file ic6b00652_si_005.cif
_cod_data_source_block 090409b_xj
_cod_original_cell_volume 3134.14(9)
_cod_original_formula_sum 'C65 H60 N6 O7.50 Os P2'
_cod_database_code 4347816
_chemical_oxdiff_formula 'Os2 P4 O15 N12 C130'
_cell_oxdiff_angle_alpha 97.1632(13)
_cell_oxdiff_angle_beta 94.7788(14)
_cell_oxdiff_angle_gamma 106.9658(15)
_cell_oxdiff_length_a 10.8363(2)
_cell_oxdiff_length_b 16.4986(2)
_cell_oxdiff_length_c 18.6208(3)
_cell_oxdiff_measurement_reflns_used 27706
_cell_oxdiff_volume 3134.14(9)
_reflns_odcompleteness_completeness 99.71
_reflns_odcompleteness_iscentric 1
_reflns_odcompleteness_theta 66.49

loop_
_space_group_symop_id
_space_group_symop_operation_xyz
1 'x, y, z'
2 '-x, -y, -z'

loop_
_atom_site_label
_atom_site_type_symbol
_atom_site_fract_x
_atom_site_fract_y
_atom_site_fract_z
_atom_site_U_iso_or_equiv
_atom_site_adp_type
_atom_site_occupancy
_atom_site_symmetry_multiplicity
_atom_site_calc_flag
_atom_site_refinement_flags_posn
Os1 Os 0.914828(15) 0.770603(9) 0.712023(8) 0.04648(8) Uani 1 1 d .
P1 P 0.72689(13) 0.65363(8) 0.08649(6) 0.0673(3) Uani 1 1 d .
P2 P 0.31549(9) 0.80655(6) 0.42737(5) 0.04448(19) Uani 1 1 d .
O1 O 1.0149(6) 0.7375(4) 0.9281(2) 0.1212(18) Uani 1 1 d .
O2 O 0.8778(3) 0.80310(17) 0.61152(15) 0.0535(6) Uani 1 1 d .
O3 O 1.0851(3) 0.62597(17) 0.56510(15) 0.0545(6) Uani 1 1 d .
O4 O 0.5523(11) 0.4535(7) 0.5538(6) 0.117(3) Uiso 0.50 1 d .
O5 O 0.3066(9) 0.0757(6) 0.8799(5) 0.182(3) Uiso 1 1 d .
O6 O 0.2858(12) 0.7979(8) 0.9703(7) 0.131(4) Uiso 0.50 1 d .
O7 O 0.6346(8) 0.9773(5) 0.8672(4) 0.161(2) Uiso 1 1 d .
O8 O 0.3730(12) 0.8860(8) 0.8586(7) 0.132(4) Uiso 0.50 1 d .
O9 O 0.4169(11) 0.8629(8) 0.1075(6) 0.125(3) Uiso 0.50 1 d .
O10 O 0.1825(13) 0.0238(9) 0.0079(7) 0.140(4) Uiso 0.50 1 d .
N1 N 1.1633(5) 0.9367(3) 0.7556(3) 0.0978(16) Uani 1 1 d .
N2 N 0.7517(4) 0.8858(3) 0.7771(2) 0.0703(10) Uani 1 1 d .
N3 N 0.6713(4) 0.5995(3) 0.6702(3) 0.0715(10) Uani 1 1 d .
N4 N 0.9483(4) 0.7353(3) 0.8095(2) 0.0584(8) Uani 1 1 d .
H4 H 0.9307 0.6806 0.8067 0.070 Uiso 1 1 calc R
N5 N 1.0269(3) 0.69963(19) 0.65893(17) 0.0450(6) Uani 1 1 d .
N6 N 1.0079(7) 0.8622(4) 0.8918(3) 0.1117(19) Uani 1 1 d .
H6A H 0.9680 0.8770 0.8562 0.134 Uiso 1 1 d GR
H6B H 0.9757 0.8729 0.9313 0.134 Uiso 1 1 d GR
C1 C 1.0742(5) 0.8776(3) 0.7373(3) 0.0645(11) Uani 1 1 d .
C2 C 0.8095(4) 0.8431(3) 0.7530(2) 0.0533(9) Uani 1 1 d .
C3 C 0.7572(4) 0.6615(3) 0.6852(2) 0.0505(8) Uani 1 1 d .
C4 C 0.8561(4) 0.7517(2) 0.5492(2) 0.0470(8) Uani 1 1 d .
C5 C 0.7767(4) 0.7656(3) 0.4919(2) 0.0571(9) Uani 1 1 d .
H5 H 0.7395 0.8096 0.4998 0.069 Uiso 1 1 calc R
C6 C 0.7521(5) 0.7159(3) 0.4241(3) 0.0678(11) Uani 1 1 d .
H6 H 0.6978 0.7262 0.3873 0.081 Uiso 1 1 calc R
C7 C 0.8077(5) 0.6505(3) 0.4103(3) 0.0718(12) Uani 1 1 d .
H7 H 0.7908 0.6169 0.3645 0.086 Uiso 1 1 calc R
C8 C 0.8871(4) 0.6360(3) 0.4643(2) 0.0607(10) Uani 1 1 d .
H8 H 0.9251 0.5926 0.4548 0.073 Uiso 1 1 calc R
C9 C 0.9129(4) 0.6850(2) 0.5341(2) 0.0480(8) Uani 1 1 d .
C10 C 1.0054(4) 0.6720(2) 0.5890(2) 0.0471(8) Uani 1 1 d .
C11 C 1.1644(4) 0.6267(3) 0.6272(2) 0.0548(9) Uani 1 1 d .
C12 C 1.2634(5) 0.5906(3) 0.6315(3) 0.0681(12) Uani 1 1 d .
H12 H 1.2844 0.5609 0.5909 0.082 Uiso 1 1 calc R
C13 C 1.3294(5) 0.6012(4) 0.7002(3) 0.0780(14) Uani 1 1 d .
H13 H 1.3970 0.5777 0.7068 0.094 Uiso 1 1 calc R
C14 C 1.2970(5) 0.6463(4) 0.7598(3) 0.0785(14) Uani 1 1 d .
H14 H 1.3431 0.6516 0.8055 0.094 Uiso 1 1 calc R
C15 C 1.1979(4) 0.6841(3) 0.7538(3) 0.0641(11) Uani 1 1 d .
H15 H 1.1778 0.7152 0.7938 0.077 Uiso 1 1 calc R
C16 C 1.1317(4) 0.6726(3) 0.6854(2) 0.0519(9) Uani 1 1 d .
C17 C 0.9913(6) 0.7762(4) 0.8776(3) 0.0797(15) Uani 1 1 d .
C18 C 0.5906(6) 0.6294(3) 0.1379(3) 0.0746(13) Uani 1 1 d .
C19 C 0.4784(6) 0.6490(4) 0.1169(4) 0.0951(18) Uani 1 1 d .
H19 H 0.4724 0.6743 0.0754 0.114 Uiso 1 1 calc R
C20 C 0.3753(8) 0.6311(6) 0.1575(5) 0.117(2) Uani 1 1 d .
H20 H 0.2993 0.6426 0.1419 0.141 Uiso 1 1 calc R
C21 C 0.3832(9) 0.5977(5) 0.2183(6) 0.132(4) Uani 1 1 d .
H21 H 0.3133 0.5872 0.2453 0.159 Uiso 1 1 calc R
C22 C 0.4999(12) 0.5772(5) 0.2434(5) 0.132(4) Uani 1 1 d .
H22 H 0.5048 0.5539 0.2861 0.158 Uiso 1 1 calc R
C23 C 0.6053(7) 0.5932(4) 0.2022(3) 0.0953(19) Uani 1 1 d .
H23 H 0.6811 0.5806 0.2165 0.114 Uiso 1 1 calc R
C24 C 0.7921(6) 0.5656(4) 0.0824(3) 0.0753(13) Uani 1 1 d .
C25 C 0.7080(8) 0.4829(4) 0.0688(3) 0.0931(17) Uani 1 1 d .
H25 H 0.6185 0.4730 0.0631 0.112 Uiso 1 1 calc R
C26 C 0.7588(12) 0.4146(5) 0.0637(4) 0.125(3) Uani 1 1 d .
H26 H 0.7055 0.3580 0.0528 0.150 Uiso 1 1 calc R
C27 C 0.9015(13) 0.4365(8) 0.0764(5) 0.144(4) Uani 1 1 d .
H27 H 0.9386 0.3922 0.0757 0.173 Uiso 1 1 calc R
C28 C 0.9791(11) 0.5166(7) 0.0888(5) 0.135(3) Uani 1 1 d .
H28 H 1.0689 0.5282 0.0963 0.161 Uiso 1 1 calc R
C29 C 0.9255(7) 0.5821(6) 0.0904(4) 0.106(2) Uani 1 1 d .
H29 H 0.9795 0.6385 0.0970 0.127 Uiso 1 1 calc R
C30 C 0.6806(5) 0.6694(3) -0.0042(3) 0.0717(13) Uani 1 1 d .
C31 C 0.6823(5) 0.6112(4) -0.0640(3) 0.0756(13) Uani 1 1 d .
H31 H 0.7020 0.5610 -0.0582 0.091 Uiso 1 1 calc R
C32 C 0.6533(6) 0.6300(4) -0.1336(3) 0.0883(18) Uani 1 1 d .
H32 H 0.6543 0.5916 -0.1745 0.106 Uiso 1 1 calc R
C33 C 0.6248(6) 0.7006(4) -0.1426(3) 0.0911(18) Uani 1 1 d .
H33 H 0.6076 0.7118 -0.1895 0.109 Uiso 1 1 calc R
C34 C 0.6204(9) 0.7569(5) -0.0848(4) 0.111(2) Uani 1 1 d .
H34 H 0.5976 0.8056 -0.0923 0.134 Uiso 1 1 calc R
C35 C 0.6495(8) 0.7433(4) -0.0140(4) 0.106(2) Uani 1 1 d .
H35 H 0.6481 0.7829 0.0259 0.127 Uiso 1 1 calc R
C36 C 0.8475(5) 0.7503(4) 0.1314(3) 0.0770(14) Uani 1 1 d .
C37 C 0.9349(9) 0.7961(6) 0.0902(4) 0.148(4) Uani 1 1 d .
H37 H 0.9309 0.7770 0.0407 0.177 Uiso 1 1 calc R
C38 C 1.0303(11) 0.8724(7) 0.1244(5) 0.178(6) Uani 1 1 d .
H38 H 1.0894 0.9043 0.0973 0.214 Uiso 1 1 calc R
C39 C 1.0355(9) 0.8992(6) 0.1970(5) 0.137(3) Uani 1 1 d .
H39 H 1.0950 0.9511 0.2192 0.164 Uiso 1 1 calc R
C40 C 0.9535(7) 0.8498(5) 0.2369(4) 0.100(2) Uani 1 1 d .
H40 H 0.9627 0.8660 0.2872 0.120 Uiso 1 1 calc R
C41 C 0.8570(6) 0.7763(4) 0.2047(3) 0.0809(14) Uani 1 1 d .
H41 H 0.7991 0.7448 0.2326 0.097 Uiso 1 1 calc R
C42 C 0.4605(4) 0.8387(2) 0.3843(2) 0.0513(8) Uani 1 1 d .
C43 C 0.5717(4) 0.8993(3) 0.4238(3) 0.0608(10) Uani 1 1 d .
H43 H 0.5725 0.9191 0.4729 0.073 Uiso 1 1 calc R
C44 C 0.6795(5) 0.9292(3) 0.3897(4) 0.0758(14) Uani 1 1 d .
H44 H 0.7534 0.9699 0.4155 0.091 Uiso 1 1 calc R
C45 C 0.6787(6) 0.8996(4) 0.3185(4) 0.0943(19) Uani 1 1 d .
H45 H 0.7529 0.9201 0.2962 0.113 Uiso 1 1 calc R
C46 C 0.5723(8) 0.8407(5) 0.2787(4) 0.110(2) Uani 1 1 d .
H46 H 0.5740 0.8213 0.2298 0.132 Uiso 1 1 calc R
C47 C 0.4588(6) 0.8092(4) 0.3120(3) 0.0830(15) Uani 1 1 d .
H47 H 0.3848 0.7694 0.2855 0.100 Uiso 1 1 calc R
C48 C 0.2120(4) 0.7040(2) 0.3815(2) 0.0528(9) Uani 1 1 d .
C49 C 0.2209(5) 0.6288(3) 0.4035(3) 0.0666(11) Uani 1 1 d .
H49 H 0.2777 0.6298 0.4442 0.080 Uiso 1 1 calc R
C50 C 0.1415(7) 0.5500(3) 0.3625(4) 0.0882(19) Uani 1 1 d .
H50 H 0.1482 0.4987 0.3755 0.106 Uiso 1 1 calc R
C51 C 0.0555(6) 0.5482(4) 0.3045(3) 0.0883(17) Uani 1 1 d .
H51 H 0.0027 0.4958 0.2787 0.106 Uiso 1 1 calc R
C52 C 0.0466(6) 0.6218(4) 0.2842(3) 0.0869(16) Uani 1 1 d .
H52 H -0.0126 0.6197 0.2443 0.104 Uiso 1 1 calc R
C53 C 0.1238(5) 0.7009(3) 0.3212(3) 0.0714(12) Uani 1 1 d .
H53 H 0.1169 0.7513 0.3062 0.086 Uiso 1 1 calc R
C54 C 0.2284(4) 0.8832(2) 0.41917(19) 0.0453(7) Uani 1 1 d .
C55 C 0.1049(4) 0.8663(2) 0.4401(2) 0.0516(8) Uani 1 1 d .
H55 H 0.0674 0.8159 0.4582 0.062 Uiso 1 1 calc R
C56 C 0.0380(4) 0.9253(3) 0.4338(2) 0.0587(10) Uani 1 1 d .
H56 H -0.0447 0.9145 0.4482 0.070 Uiso 1 1 calc R
C57 C 0.0924(5) 0.9999(3) 0.4065(2) 0.0608(10) Uani 1 1 d .
H57 H 0.0465 1.0391 0.4024 0.073 Uiso 1 1 calc R
C58 C 0.2139(5) 1.0161(3) 0.3854(2) 0.0602(10) Uani 1 1 d .
H58 H 0.2500 1.0662 0.3666 0.072 Uiso 1 1 calc R
C59 C 0.2841(4) 0.9586(2) 0.3916(2) 0.0524(8) Uani 1 1 d .
H59 H 0.3671 0.9701 0.3777 0.063 Uiso 1 1 calc R
C60 C 0.3661(4) 0.8054(2) 0.5211(2) 0.0503(8) Uani 1 1 d .
C61 C 0.3189(5) 0.8468(3) 0.5769(2) 0.0600(10) Uani 1 1 d .
H61 H 0.2547 0.8721 0.5662 0.072 Uiso 1 1 calc R
C62 C 0.3684(5) 0.8501(4) 0.6488(3) 0.0741(13) Uani 1 1 d .
H62 H 0.3368 0.8776 0.6864 0.089 Uiso 1 1 calc R
C63 C 0.4621(5) 0.8136(4) 0.6646(3) 0.0751(14) Uani 1 1 d .
H63 H 0.4965 0.8180 0.7129 0.090 Uiso 1 1 calc R
C64 C 0.5071(5) 0.7700(4) 0.6097(3) 0.0773(15) Uani 1 1 d .
H64 H 0.5693 0.7434 0.6212 0.093 Uiso 1 1 calc R
C65 C 0.4597(4) 0.7656(3) 0.5371(3) 0.0637(11) Uani 1 1 d .
H65 H 0.4900 0.7366 0.4999 0.076 Uiso 1 1 calc R

loop_
_atom_site_aniso_label
_atom_site_aniso_U_11
_atom_site_aniso_U_22
_atom_site_aniso_U_33
_atom_site_aniso_U_23
_atom_site_aniso_U_13
_atom_site_aniso_U_12
Os1 0.05184(11) 0.04377(11) 0.04760(11) 0.01033(7) 0.01403(7) 0.01694(7)
P1 0.0773(7) 0.0654(7) 0.0467(5) 0.0015(5) 0.0096(5) 0.0052(6)
P2 0.0467(5) 0.0362(4) 0.0520(5) 0.0074(4) 0.0098(4) 0.0137(4)
O1 0.154(5) 0.160(5) 0.064(2) 0.029(3) 0.004(3) 0.069(4)
O2 0.0736(17) 0.0459(14) 0.0514(15) 0.0138(11) 0.0172(12) 0.0290(13)
O3 0.0581(15) 0.0479(14) 0.0637(16) 0.0073(12) 0.0148(12) 0.0242(12)
N1 0.084(3) 0.071(3) 0.118(4) 0.000(3) 0.025(3) -0.006(3)
N2 0.076(2) 0.068(2) 0.076(2) 0.0024(19) 0.019(2) 0.037(2)
N3 0.067(2) 0.057(2) 0.082(3) 0.0070(19) 0.012(2) 0.007(2)
N4 0.059(2) 0.064(2) 0.0563(19) 0.0133(16) 0.0134(15) 0.0228(17)
N5 0.0480(16) 0.0407(15) 0.0514(17) 0.0124(13) 0.0139(13) 0.0172(13)
N6 0.145(5) 0.105(4) 0.079(3) -0.001(3) 0.007(3) 0.037(4)
C1 0.066(3) 0.053(2) 0.073(3) 0.009(2) 0.024(2) 0.013(2)
C2 0.059(2) 0.052(2) 0.050(2) 0.0074(17) 0.0105(17) 0.0174(18)
C3 0.055(2) 0.049(2) 0.054(2) 0.0119(16) 0.0148(17) 0.0216(19)
C4 0.052(2) 0.0448(19) 0.0473(19) 0.0125(15) 0.0174(15) 0.0142(16)
C5 0.058(2) 0.060(2) 0.061(2) 0.0178(19) 0.0158(18) 0.0257(19)
C6 0.065(3) 0.080(3) 0.059(2) 0.012(2) 0.001(2) 0.024(2)
C7 0.077(3) 0.079(3) 0.056(2) -0.001(2) 0.004(2) 0.025(3)
C8 0.060(2) 0.060(2) 0.062(2) 0.0022(19) 0.0135(19) 0.021(2)
C9 0.0498(19) 0.0445(19) 0.052(2) 0.0095(15) 0.0147(15) 0.0152(16)
C10 0.0478(19) 0.0395(17) 0.059(2) 0.0124(15) 0.0181(16) 0.0152(15)
C11 0.050(2) 0.046(2) 0.074(3) 0.0189(18) 0.0164(18) 0.0155(16)
C12 0.066(3) 0.054(2) 0.096(3) 0.020(2) 0.025(2) 0.029(2)
C13 0.060(3) 0.085(3) 0.107(4) 0.040(3) 0.018(3) 0.039(3)
C14 0.060(3) 0.101(4) 0.085(3) 0.042(3) 0.010(2) 0.029(3)
C15 0.059(2) 0.075(3) 0.064(3) 0.025(2) 0.011(2) 0.024(2)
C16 0.0453(19) 0.049(2) 0.067(2) 0.0215(18) 0.0161(17) 0.0148(16)
C17 0.076(3) 0.110(5) 0.055(3) 0.018(3) 0.009(2) 0.030(3)
C18 0.084(3) 0.064(3) 0.062(3) -0.001(2) 0.019(2) 0.004(2)
C19 0.089(4) 0.096(4) 0.089(4) -0.009(3) 0.013(3) 0.020(3)
C20 0.100(5) 0.121(6) 0.121(6) 0.000(5) 0.038(5) 0.021(4)
C21 0.124(7) 0.093(5) 0.162(8) -0.015(5) 0.086(6) 0.003(5)
C22 0.192(10) 0.086(5) 0.101(5) 0.007(4) 0.081(6) 0.003(5)
C23 0.118(5) 0.089(4) 0.078(3) 0.022(3) 0.043(3) 0.017(4)
C24 0.094(4) 0.081(3) 0.050(2) 0.009(2) 0.012(2) 0.025(3)
C25 0.126(5) 0.078(4) 0.080(4) 0.018(3) 0.021(3) 0.035(4)
C26 0.209(10) 0.096(5) 0.090(5) 0.028(4) 0.045(6) 0.065(6)
C27 0.209(11) 0.193(11) 0.089(5) 0.042(6) 0.046(6) 0.137(10)
C28 0.145(8) 0.127(7) 0.133(7) -0.008(6) 0.010(6) 0.056(7)
C29 0.109(5) 0.124(6) 0.084(4) -0.009(4) 0.008(3) 0.044(4)
C30 0.081(3) 0.067(3) 0.053(2) 0.006(2) 0.007(2) 0.003(2)
C31 0.082(3) 0.076(3) 0.053(2) -0.002(2) 0.007(2) 0.005(3)
C32 0.092(4) 0.094(4) 0.054(3) 0.001(3) 0.011(2) -0.006(3)
C33 0.093(4) 0.096(4) 0.066(3) 0.024(3) -0.002(3) -0.002(3)
C34 0.154(7) 0.090(4) 0.089(4) 0.028(4) 0.007(4) 0.033(4)
C35 0.159(7) 0.076(4) 0.076(4) 0.011(3) 0.010(4) 0.028(4)
C36 0.083(3) 0.074(3) 0.055(2) -0.003(2) 0.005(2) 0.002(3)
C37 0.150(7) 0.149(7) 0.066(4) -0.003(4) 0.019(4) -0.067(6)
C38 0.181(10) 0.158(8) 0.106(6) 0.023(6) -0.008(6) -0.080(7)
C39 0.135(7) 0.109(6) 0.107(6) -0.015(5) -0.015(5) -0.032(5)
C40 0.107(5) 0.097(5) 0.074(3) -0.022(3) -0.008(3) 0.017(4)
C41 0.089(4) 0.084(4) 0.060(3) -0.003(2) 0.003(2) 0.019(3)
C42 0.054(2) 0.0449(19) 0.060(2) 0.0124(16) 0.0175(17) 0.0175(16)
C43 0.052(2) 0.049(2) 0.079(3) 0.011(2) 0.009(2) 0.0125(18)
C44 0.057(3) 0.057(3) 0.118(4) 0.027(3) 0.023(3) 0.015(2)
C45 0.074(3) 0.089(4) 0.125(5) 0.040(4) 0.044(4) 0.014(3)
C46 0.115(5) 0.130(6) 0.087(4) 0.019(4) 0.055(4) 0.028(5)
C47 0.080(3) 0.085(4) 0.075(3) 0.003(3) 0.030(3) 0.010(3)
C48 0.055(2) 0.0369(18) 0.066(2) 0.0027(16) 0.0196(18) 0.0109(16)
C49 0.073(3) 0.045(2) 0.085(3) 0.014(2) 0.026(2) 0.017(2)
C50 0.111(4) 0.037(2) 0.122(5) 0.016(3) 0.060(4) 0.016(3)
C51 0.094(4) 0.064(3) 0.085(4) -0.013(3) 0.024(3) -0.002(3)
C52 0.085(4) 0.076(4) 0.078(3) -0.014(3) 0.002(3) 0.005(3)
C53 0.075(3) 0.060(3) 0.069(3) -0.003(2) 0.000(2) 0.012(2)
C54 0.0524(19) 0.0373(17) 0.0456(18) 0.0044(14) 0.0033(15) 0.0144(15)
C55 0.055(2) 0.0412(19) 0.060(2) 0.0081(16) 0.0103(17) 0.0153(16)
C56 0.056(2) 0.054(2) 0.068(3) 0.0019(19) 0.0075(19) 0.0232(18)
C57 0.073(3) 0.048(2) 0.066(2) 0.0052(18) -0.002(2) 0.030(2)
C58 0.079(3) 0.0388(19) 0.062(2) 0.0138(17) 0.001(2) 0.0167(19)
C59 0.057(2) 0.045(2) 0.055(2) 0.0106(16) 0.0074(17) 0.0141(17)
C60 0.0488(19) 0.0465(19) 0.056(2) 0.0140(16) 0.0066(16) 0.0130(16)
C61 0.065(2) 0.061(2) 0.056(2) 0.0076(18) 0.0063(19) 0.024(2)
C62 0.082(3) 0.082(3) 0.053(2) 0.007(2) 0.008(2) 0.019(3)
C63 0.065(3) 0.088(4) 0.064(3) 0.027(3) 0.000(2) 0.007(3)
C64 0.054(2) 0.093(4) 0.092(4) 0.045(3) 0.002(2) 0.023(2)
C65 0.057(2) 0.070(3) 0.076(3) 0.025(2) 0.017(2) 0.029(2)

loop_
_atom_type_symbol
_atom_type_description
_atom_type_scat_dispersion_real
_atom_type_scat_dispersion_imag
_atom_type_scat_source
C C 0.0181 0.0091 'International Tables Vol C Tables 4.2.6.8 and 6.1.1.4'
N N 0.0311 0.0180 'International Tables Vol C Tables 4.2.6.8 and 6.1.1.4'
O O 0.0492 0.0322 'International Tables Vol C Tables 4.2.6.8 and 6.1.1.4'
P P 0.2955 0.4335 'International Tables Vol C Tables 4.2.6.8 and 6.1.1.4'
Os Os -4.9801 6.2216 'International Tables Vol C Tables 4.2.6.8 and 6.1.1.4'
H H 0.0000 0.0000 'International Tables Vol C Tables 4.2.6.8 and 6.1.1.4'

loop_
_geom_angle_atom_site_label_1
_geom_angle_atom_site_label_2
_geom_angle_atom_site_label_3
_geom_angle
O2 Os1 N5 85.31(11)
O2 Os1 C3 89.46(14)
N4 Os1 O2 178.38(12)
N4 Os1 N5 94.02(13)
N4 Os1 C1 91.13(18)
N4 Os1 C3 89.04(16)
C1 Os1 O2 90.35(17)
C1 Os1 N5 91.20(16)
C1 Os1 C3 178.65(15)
C2 Os1 O2 89.09(14)
C2 Os1 N4 91.61(16)
C2 Os1 N5 174.23(13)
C2 Os1 C1 87.47(18)
C2 Os1 C3 93.86(16)
C3 Os1 N5 87.46(13)
C24 P1 C18 107.6(3)
C24 P1 C30 109.6(2)
C24 P1 C36 110.2(3)
C30 P1 C18 112.0(3)
C30 P1 C36 107.9(2)
C36 P1 C18 109.5(2)
C42 P2 C48 109.98(18)
C42 P2 C54 108.59(18)
C48 P2 C54 107.72(18)
C60 P2 C42 106.90(19)
C60 P2 C48 112.72(19)
C60 P2 C54 110.86(18)
C4 O2 Os1 125.4(2)
C10 O3 C11 104.3(3)
Os1 N4 H4 112.3
C17 N4 Os1 135.4(4)
C17 N4 H4 112.3
C10 N5 Os1 122.3(3)
C10 N5 C16 105.6(3)
C16 N5 Os1 132.1(3)
H6A N6 H6B 109.4
C17 N6 H6A 109.3
C17 N6 H6B 108.8
N1 C1 Os1 176.0(5)
N2 C2 Os1 178.5(4)
N3 C3 Os1 178.4(4)
O2 C4 C5 118.2(4)
O2 C4 C9 124.7(4)
C5 C4 C9 117.1(4)
C4 C5 H5 119.1
C6 C5 C4 121.8(4)
C6 C5 H5 119.1
C5 C6 H6 119.8
C5 C6 C7 120.5(4)
C7 C6 H6 119.8
C6 C7 H7 120.3
C8 C7 C6 119.4(4)
C8 C7 H7 120.3
C7 C8 H8 119.3
C7 C8 C9 121.4(4)
C9 C8 H8 119.3
C4 C9 C10 120.0(3)
C8 C9 C4 119.9(4)
C8 C9 C10 119.9(4)
O3 C10 C9 116.8(3)
N5 C10 O3 113.8(3)
N5 C10 C9 129.3(3)
C12 C11 O3 126.7(4)
C12 C11 C16 124.4(4)
C16 C11 O3 108.9(3)
C11 C12 H12 122.4
C11 C12 C13 115.3(5)
C13 C12 H12 122.4
C12 C13 H13 119.3
C12 C13 C14 121.3(4)
C14 C13 H13 119.3
C13 C14 H14 118.8
C13 C14 C15 122.4(5)
C15 C14 H14 118.8
C14 C15 H15 121.9
C16 C15 C14 116.1(5)
C16 C15 H15 121.9
C11 C16 N5 107.3(4)
C15 C16 N5 132.1(4)
C15 C16 C11 120.5(4)
O1 C17 N4 121.5(6)
O1 C17 N6 119.8(6)
N4 C17 N6 118.6(5)
C19 C18 P1 120.9(5)
C19 C18 C23 121.7(6)
C23 C18 P1 117.4(5)
C18 C19 H19 119.9
C20 C19 C18 120.2(7)
C20 C19 H19 119.9
C19 C20 H20 119.5
C21 C20 C19 121.0(9)
C21 C20 H20 119.5
C20 C21 H21 119.6
C20 C21 C22 120.8(7)
C22 C21 H21 119.6
C21 C22 H22 120.3
C23 C22 C21 119.3(8)
C23 C22 H22 120.3
C18 C23 H23 121.5
C22 C23 C18 116.9(8)
C22 C23 H23 121.5
C25 C24 P1 119.2(5)
C25 C24 C29 121.7(6)
C29 C24 P1 119.1(5)
C24 C25 H25 120.4
C24 C25 C26 119.1(8)
C26 C25 H25 120.4
C25 C26 H26 121.8
C25 C26 C27 116.5(9)
C27 C26 H26 121.8
C26 C27 H27 118.7
C28 C27 C26 122.7(9)
C28 C27 H27 118.7
C27 C28 H28 120.5
C27 C28 C29 119.1(10)
C29 C28 H28 120.5
C24 C29 H29 119.6
C28 C29 C24 120.9(9)
C28 C29 H29 119.6
C31 C30 P1 120.8(5)
C31 C30 C35 120.1(5)
C35 C30 P1 119.0(4)
C30 C31 H31 121.0
C30 C31 C32 118.0(6)
C32 C31 H31 121.0
C31 C32 H32 119.2
C33 C32 C31 121.7(6)
C33 C32 H32 119.2
C32 C33 H33 119.6
C32 C33 C34 120.8(6)
C34 C33 H33 119.6
C33 C34 H34 119.5
C33 C34 C35 120.9(7)
C35 C34 H34 119.5
C30 C35 C34 118.5(6)
C30 C35 H35 120.8
C34 C35 H35 120.8
C37 C36 P1 118.1(4)
C41 C36 P1 121.4(4)
C41 C36 C37 120.5(5)
C36 C37 H37 120.5
C36 C37 C38 119.0(7)
C38 C37 H37 120.5
C37 C38 H38 120.1
C39 C38 C37 119.8(8)
C39 C38 H38 120.1
C38 C39 H39 120.1
C40 C39 C38 119.7(7)
C40 C39 H39 120.1
C39 C40 H40 119.2
C39 C40 C41 121.6(6)
C41 C40 H40 119.2
C36 C41 C40 119.2(6)
C36 C41 H41 120.4
C40 C41 H41 120.4
C43 C42 P2 119.2(3)
C47 C42 P2 120.1(4)
C47 C42 C43 120.5(4)
C42 C43 H43 120.2
C44 C43 C42 119.5(5)
C44 C43 H43 120.2
C43 C44 H44 119.9
C45 C44 C43 120.2(5)
C45 C44 H44 119.9
C44 C45 H45 119.1
C44 C45 C46 121.7(5)
C46 C45 H45 119.1
C45 C46 H46 120.2
C45 C46 C47 119.6(6)
C47 C46 H46 120.2
C42 C47 C46 118.5(6)
C42 C47 H47 120.8
C46 C47 H47 120.8
C49 C48 P2 121.2(4)
C49 C48 C53 120.0(4)
C53 C48 P2 118.9(3)
C48 C49 H49 120.9
C48 C49 C50 118.2(5)
C50 C49 H49 120.9
C49 C50 H50 119.5
C51 C50 C49 121.0(5)
C51 C50 H50 119.5
C50 C51 H51 120.0
C52 C51 C50 120.1(5)
C52 C51 H51 120.0
C51 C52 H52 119.2
C51 C52 C53 121.5(6)
C53 C52 H52 119.2
C48 C53 H53 120.4
C52 C53 C48 119.1(5)
C52 C53 H53 120.4
C55 C54 P2 119.2(3)
C55 C54 C59 120.3(4)
C59 C54 P2 120.5(3)
C54 C55 H55 120.4
C56 C55 C54 119.1(4)
C56 C55 H55 120.4
C55 C56 H56 119.6
C57 C56 C55 120.8(4)
C57 C56 H56 119.6
C56 C57 H57 120.1
C58 C57 C56 119.9(4)
C58 C57 H57 120.1
C57 C58 H58 119.6
C57 C58 C59 120.7(4)
C59 C58 H58 119.6
C54 C59 H59 120.4
C58 C59 C54 119.1(4)
C58 C59 H59 120.4
C61 C60 P2 121.3(3)
C61 C60 C65 120.3(4)
C65 C60 P2 118.3(3)
C60 C61 H61 120.3
C60 C61 C62 119.4(4)
C62 C61 H61 120.3
C61 C62 H62 119.7
C63 C62 C61 120.6(5)
C63 C62 H62 119.7
C62 C63 H63 119.7
C62 C63 C64 120.5(5)
C64 C63 H63 119.7
C63 C64 H64 119.9
C63 C64 C65 120.3(5)
C65 C64 H64 119.9
C60 C65 H65 120.6
C64 C65 C60 118.9(5)
C64 C65 H65 120.6

loop_
_geom_bond_atom_site_label_1
_geom_bond_atom_site_label_2
_geom_bond_distance
Os1 O2 2.050(3)
Os1 N4 2.011(4)
Os1 N5 2.136(3)
Os1 C1 2.049(5)
Os1 C2 2.007(4)
Os1 C3 2.061(4)
P1 C18 1.801(5)
P1 C24 1.787(6)
P1 C30 1.794(5)
P1 C36 1.794(5)
P2 C42 1.795(4)
P2 C48 1.796(4)
P2 C54 1.798(4)
P2 C60 1.790(4)
O1 C17 1.251(7)
O2 C4 1.309(5)
O3 C10 1.372(4)
O3 C11 1.378(5)
N1 C1 1.145(7)
N2 C2 1.148(6)
N3 C3 1.149(6)
N4 H4 0.8600
N4 C17 1.336(7)
N5 C10 1.303(5)
N5 C16 1.411(5)
N6 H6A 0.8602
N6 H6B 0.8604
N6 C17 1.365(9)
C4 C5 1.398(6)
C4 C9 1.419(5)
C5 H5 0.9300
C5 C6 1.377(6)
C6 H6 0.9300
C6 C7 1.391(7)
C7 H7 0.9300
C7 C8 1.358(7)
C8 H8 0.9300
C8 C9 1.402(6)
C9 C10 1.450(6)
C11 C12 1.373(6)
C11 C16 1.375(6)
C12 H12 0.9300
C12 C13 1.378(8)
C13 H13 0.9300
C13 C14 1.385(8)
C14 H14 0.9300
C14 C15 1.393(7)
C15 H15 0.9300
C15 C16 1.372(6)
C18 C19 1.385(9)
C18 C23 1.422(8)
C19 H19 0.9300
C19 C20 1.382(10)
C20 H20 0.9300
C20 C21 1.327(13)
C21 H21 0.9300
C21 C22 1.457(14)
C22 H22 0.9300
C22 C23 1.407(10)
C23 H23 0.9300
C24 C25 1.382(8)
C24 C29 1.383(9)
C25 H25 0.9300
C25 C26 1.388(10)
C26 H26 0.9300
C26 C27 1.473(14)
C27 H27 0.9300
C27 C28 1.324(14)
C28 H28 0.9300
C28 C29 1.366(12)
C29 H29 0.9300
C30 C31 1.382(7)
C30 C35 1.384(9)
C31 H31 0.9300
C31 C32 1.402(8)
C32 H32 0.9300
C32 C33 1.316(9)
C33 H33 0.9300
C33 C34 1.345(10)
C34 H34 0.9300
C34 C35 1.390(9)
C35 H35 0.9300
C36 C37 1.378(8)
C36 C41 1.366(7)
C37 H37 0.9300
C37 C38 1.410(10)
C38 H38 0.9300
C38 C39 1.360(12)
C39 H39 0.9300
C39 C40 1.358(11)
C40 H40 0.9300
C40 C41 1.378(8)
C41 H41 0.9300
C42 C43 1.399(6)
C42 C47 1.370(7)
C43 H43 0.9300
C43 C44 1.370(7)
C44 H44 0.9300
C44 C45 1.352(9)
C45 H45 0.9300
C45 C46 1.359(10)
C46 H46 0.9300
C46 C47 1.415(8)
C47 H47 0.9300
C48 C49 1.381(6)
C48 C53 1.398(7)
C49 H49 0.9300
C49 C50 1.416(8)
C50 H50 0.9300
C50 C51 1.358(9)
C51 H51 0.9300
C51 C52 1.344(9)
C52 H52 0.9300
C52 C53 1.385(7)
C53 H53 0.9300
C54 C55 1.385(6)
C54 C59 1.395(5)
C55 H55 0.9300
C55 C56 1.383(6)
C56 H56 0.9300
C56 C57 1.381(6)
C57 H57 0.9300
C57 C58 1.366(7)
C58 H58 0.9300
C58 C59 1.389(6)
C59 H59 0.9300
C60 C61 1.386(6)
C60 C65 1.392(6)
C61 H61 0.9300
C61 C62 1.389(6)
C62 H62 0.9300
C62 C63 1.354(8)
C63 H63 0.9300
C63 C64 1.381(8)
C64 H64 0.9300
C64 C65 1.390(7)
C65 H65 0.9300
